data_2218193
loop_
_publ_author_name
'Zhou, Yi-Feng'
'Wang, Xiao-Bing'
'Qi, Jin'
'Yu, Bo-Yang'

_publ_section_title (<i>E</i>)-3-(4-Hydroxy-3-methoxybenzylidene)-4-(4-hydroxyphenyl)pyrrolidin-2-one
_journal_coeditor_code LX2053
_journal_issue 5
_journal_name_full 'Acta Crystallographica Section E'
_journal_page_first o814
_journal_paper_doi 10.1107/S1600536808008581
_journal_volume 64
_journal_year 2008
_chemical_formula_iupac 'C18 H17 N O4'
_chemical_formula_moiety 'C18 H17 N O4'
_chemical_formula_sum 'C18 H17 N O4'
_chemical_formula_weight 311.33
_chemical_name_systematic
;
(<i>E</i>)-3-(4-Hydroxy-3-methoxybenzylidene)-4-(4-hydroxyphenyl)pyrrolidin-
2-one
;
_space_group_IT_number 14
_symmetry_cell_setting monoclinic
_symmetry_space_group_name_Hall '-P 2ybc'
_symmetry_space_group_name_H-M 'P 1 21/c 1'
_atom_sites_solution_hydrogens geom
_atom_sites_solution_primary direct
_atom_sites_solution_secondary difmap
_audit_creation_method SHELXL-97
_cell_angle_alpha 90.00
_cell_angle_beta 96.514(2)
_cell_angle_gamma 90.00
_cell_formula_units_Z 4
_cell_length_a 6.3880(10)
_cell_length_b 14.520(2)
_cell_length_c 16.880(2)
_cell_measurement_reflns_used 1858
_cell_measurement_temperature 298(2)
_cell_measurement_theta_max 23.063
_cell_measurement_theta_min 2.429
_cell_volume 1555.6(4)
_computing_cell_refinement 'SMART (Bruker, 2001)'
_computing_data_collection 'SMART (Bruker, 2001)'
_computing_data_reduction 'SAINT (Bruker, 2001)'
_computing_molecular_graphics 'SHELXTL (Sheldrick, 2008)'
_computing_publication_material 'SHELXTL (Sheldrick, 2008)'
_computing_structure_refinement 'SHELXL97 (Sheldrick, 2008)'
_computing_structure_solution 'SHELXS97 (Sheldrick, 2008)'
_diffrn_ambient_temperature 298(2)
_diffrn_detector_area_resol_mean 10.0
_diffrn_measured_fraction_theta_full 0.998
_diffrn_measured_fraction_theta_max 0.998
_diffrn_measurement_device_type 'Bruker SMART CCD area-detector'
_diffrn_measurement_method '\f and \w'
_diffrn_radiation_monochromator graphite
_diffrn_radiation_source 'fine-focus sealed tube'
_diffrn_radiation_type MoK\a
_diffrn_radiation_wavelength 0.71073
_diffrn_reflns_av_R_equivalents 0.0410
_diffrn_reflns_av_sigmaI/netI 0.0593
_diffrn_reflns_limit_h_max 7
_diffrn_reflns_limit_h_min -8
_diffrn_reflns_limit_k_max 18
_diffrn_reflns_limit_k_min -13
_diffrn_reflns_limit_l_max 21
_diffrn_reflns_limit_l_min -20
_diffrn_reflns_number 9225
_diffrn_reflns_theta_full 27.00
_diffrn_reflns_theta_max 27.00
_diffrn_reflns_theta_min 1.86
_diffrn_standards_number 0
_exptl_absorpt_coefficient_mu 0.094
_exptl_absorpt_correction_T_max 0.969
_exptl_absorpt_correction_T_min 0.9540
_exptl_absorpt_correction_type multi-scan
_exptl_absorpt_process_details '(<i>SADABS</i>; Sheldrick, 1999)'
_exptl_crystal_colour colourless
_exptl_crystal_density_diffrn 1.329
_exptl_crystal_density_method 'not measured'
_exptl_crystal_description block
_exptl_crystal_F_000 656
_exptl_crystal_size_max 0.47
_exptl_crystal_size_mid 0.42
_exptl_crystal_size_min 0.35
_refine_diff_density_max 0.218
_refine_diff_density_min -0.202
_refine_ls_extinction_method none
_refine_ls_goodness_of_fit_ref 1.020
_refine_ls_hydrogen_treatment constr
_refine_ls_matrix_type full
_refine_ls_number_parameters 209
_refine_ls_number_reflns 3387
_refine_ls_number_restraints 0
_refine_ls_restrained_S_all 1.020
_refine_ls_R_factor_all 0.1102
_refine_ls_R_factor_gt 0.0468
_refine_ls_shift/su_max_lt 0.000
_refine_ls_shift/su_mean 0.000
_refine_ls_structure_factor_coef Fsqd
_refine_ls_weighting_details 'calc w=1/[\s^2^(Fo^2^)+(0.0524P)^2^+0.295P] where P=(Fo^2^+2Fc^2^)/3'
_refine_ls_weighting_scheme calc
_refine_ls_wR_factor_gt 0.1028
_refine_ls_wR_factor_ref 0.1371
_reflns_number_gt 1756
_reflns_number_total 3387
_reflns_threshold_expression I>2\s(I)
_cod_data_source_file lx2053.cif
_cod_data_source_block I
_cod_depositor_comments
;
The following automatic conversions were performed:
'_symmetry_cell_setting' value 'Monoclinic' changed to 'monoclinic'
according to '/home/saulius/struct/CIF-dictionaries/cif_core.dic'
dictionary named 'cif_core.dic' version 2.4.1 from 2010-06-29.

Automatic conversion script
Id: cif_fix_enum 1527 2010-12-29 10:47:43Z saulius 

The following automatic conversions were performed:

'_symmetry_cell_setting' value 'Monoclinic' changed to 'monoclinic'
according to /home/saulius/struct/CIF-dictionaries/cif_core.dic
dictionary named 'cif_core.dic' version 2.4.1 from 2010-06-29.

Automatic conversion script
Id: cif_fix_values 1715 2011-07-08 13:25:40Z adriana 
;
_cod_original_sg_symbol_H-M 'P 21/c'
_cod_database_code 2218193
_cod_database_fobs_code 2218193

loop_
_symmetry_equiv_pos_as_xyz
'x, y, z'
'-x, y+1/2, -z+1/2'
'-x, -y, -z'
'x, -y-1/2, z-1/2'

loop_
_atom_site_type_symbol
_atom_site_label
_atom_site_fract_x
_atom_site_fract_y
_atom_site_fract_z
_atom_site_U_iso_or_equiv
_atom_site_adp_type
_atom_site_calc_flag
_atom_site_refinement_flags
_atom_site_occupancy
N N 0.1955(3) 0.50621(13) 0.43227(10) 0.0407(5) Uani d . 1
H H1 0.1694 0.5304 0.4766 0.049 Uiso calc R 1
O O1 -0.1146(2) 0.42888(11) 0.40852(9) 0.0482(4) Uani d . 1
O O2 0.3756(3) 0.78432(11) 0.09921(11) 0.0678(6) Uani d . 1
H H2 0.2621 0.8112 0.0921 0.102 Uiso calc R 1
O O3 0.5094(3) 0.35253(12) 0.04340(10) 0.0600(5) Uani d . 1
O O4 0.2796(3) 0.20997(13) -0.01836(11) 0.0762(6) Uani d . 1
H H4 0.3957 0.2277 -0.0283 0.114 Uiso calc R 1
C C1 0.0580(4) 0.45390(14) 0.38830(13) 0.0372(5) Uani d . 1
C C2 0.1463(3) 0.43166(15) 0.31329(12) 0.0358(5) Uani d . 1
C C3 0.3493(3) 0.48408(15) 0.31322(12) 0.0382(5) Uani d . 1
H H3 0.4610 0.4408 0.3031 0.046 Uiso calc R 1
C C4 0.3928(4) 0.5193(2) 0.39970(13) 0.0536(7) Uani d . 1
H H4A 0.5045 0.4840 0.4294 0.064 Uiso calc R 1
H H4B 0.4325 0.5838 0.4008 0.064 Uiso calc R 1
C C5 0.3457(3) 0.56253(15) 0.25340(12) 0.0365(5) Uani d . 1
C C6 0.1668(4) 0.59272(15) 0.20783(14) 0.0433(6) Uani d . 1
H H6 0.0395 0.5631 0.2121 0.052 Uiso calc R 1
C C7 0.1720(4) 0.66655(16) 0.15552(14) 0.0472(6) Uani d . 1
H H7 0.0495 0.6858 0.1250 0.057 Uiso calc R 1
C C8 0.3594(4) 0.71071(16) 0.14939(14) 0.0476(6) Uani d . 1
C C9 0.5397(4) 0.68061(18) 0.19335(17) 0.0562(7) Uani d . 1
H H9 0.6671 0.7098 0.1884 0.067 Uiso calc R 1
C C10 0.5334(4) 0.60767(17) 0.24462(15) 0.0523(7) Uani d . 1
H H10 0.6572 0.5880 0.2741 0.063 Uiso calc R 1
C C11 0.0515(4) 0.37125(15) 0.26114(13) 0.0401(6) Uani d . 1
H H11 -0.0771 0.3493 0.2741 0.048 Uiso calc R 1
C C12 0.1159(4) 0.33400(15) 0.18741(13) 0.0396(6) Uani d . 1
C C13 0.2897(4) 0.36572(15) 0.15170(13) 0.0419(6) Uani d . 1
H H13 0.3690 0.4145 0.1747 0.050 Uiso calc R 1
C C14 0.3449(4) 0.32596(16) 0.08338(13) 0.0431(6) Uani d . 1
C C15 0.2293(4) 0.25225(17) 0.04909(14) 0.0507(7) Uani d . 1
C C16 0.0567(4) 0.22166(18) 0.08261(15) 0.0619(8) Uani d . 1
H H16 -0.0229 0.1732 0.0591 0.074 Uiso calc R 1
C C17 -0.0002(4) 0.26206(17) 0.15097(14) 0.0536(7) Uani d . 1
H H17 -0.1182 0.2407 0.1729 0.064 Uiso calc R 1
C C18 0.6343(4) 0.4276(2) 0.07462(17) 0.0672(8) Uani d . 1
H H18A 0.5482 0.4818 0.0749 0.101 Uiso calc R 1
H H18B 0.7457 0.4382 0.0420 0.101 Uiso calc R 1
H H18C 0.6937 0.4137 0.1281 0.101 Uiso calc R 1

loop_
_atom_site_aniso_label
_atom_site_aniso_U_11
_atom_site_aniso_U_22
_atom_site_aniso_U_33
_atom_site_aniso_U_12
_atom_site_aniso_U_13
_atom_site_aniso_U_23
N 0.0424(11) 0.0505(12) 0.0299(10) 0.0051(9) 0.0069(8) -0.0053(9)
O1 0.0476(10) 0.0547(11) 0.0451(10) -0.0041(8) 0.0177(8) -0.0079(8)
O2 0.0807(14) 0.0491(11) 0.0812(14) 0.0105(10) 0.0418(11) 0.0189(10)
O3 0.0623(11) 0.0676(12) 0.0549(11) -0.0166(10) 0.0276(9) -0.0155(9)
O4 0.0992(15) 0.0755(13) 0.0612(12) -0.0284(11) 0.0411(11) -0.0326(10)
C1 0.0417(13) 0.0371(13) 0.0333(12) 0.0044(11) 0.0064(10) -0.0001(10)
C2 0.0380(12) 0.0397(13) 0.0300(12) 0.0038(10) 0.0053(10) 0.0047(10)
C3 0.0396(13) 0.0456(14) 0.0298(12) 0.0048(11) 0.0053(10) -0.0016(10)
C4 0.0417(14) 0.085(2) 0.0340(14) -0.0061(13) 0.0032(11) -0.0047(13)
C5 0.0387(13) 0.0396(13) 0.0319(12) -0.0006(10) 0.0071(10) -0.0053(10)
C6 0.0380(13) 0.0444(14) 0.0483(15) -0.0005(11) 0.0087(11) 0.0033(11)
C7 0.0463(15) 0.0490(15) 0.0466(15) 0.0082(12) 0.0070(12) 0.0062(12)
C8 0.0598(17) 0.0367(14) 0.0506(15) 0.0017(12) 0.0251(13) 0.0006(11)
C9 0.0492(16) 0.0550(17) 0.0660(18) -0.0134(13) 0.0137(14) 0.0001(14)
C10 0.0410(15) 0.0613(17) 0.0540(16) -0.0058(13) 0.0026(12) 0.0039(13)
C11 0.0427(14) 0.0413(13) 0.0373(13) -0.0026(11) 0.0090(11) 0.0029(10)
C12 0.0480(14) 0.0402(13) 0.0314(12) -0.0016(11) 0.0077(10) -0.0009(10)
C13 0.0490(14) 0.0412(13) 0.0361(13) -0.0059(11) 0.0073(11) -0.0052(10)
C14 0.0497(14) 0.0435(14) 0.0376(13) -0.0030(11) 0.0117(11) -0.0006(11)
C15 0.0682(18) 0.0477(15) 0.0384(14) -0.0065(13) 0.0164(13) -0.0084(11)
C16 0.079(2) 0.0590(18) 0.0512(16) -0.0282(15) 0.0212(14) -0.0149(13)
C17 0.0654(18) 0.0560(16) 0.0424(15) -0.0190(13) 0.0198(13) -0.0089(12)
C18 0.0575(18) 0.079(2) 0.0671(19) -0.0173(16) 0.0167(15) -0.0032(16)

loop_
_atom_type_symbol
_atom_type_description
_atom_type_scat_dispersion_real
_atom_type_scat_dispersion_imag
_atom_type_scat_source
C C 0.0033 0.0016 'International Tables Vol C Tables 4.2.6.8 and 6.1.1.4'
H H 0.0000 0.0000 'International Tables Vol C Tables 4.2.6.8 and 6.1.1.4'
N N 0.0061 0.0033 'International Tables Vol C Tables 4.2.6.8 and 6.1.1.4'
O O 0.0106 0.0060 'International Tables Vol C Tables 4.2.6.8 and 6.1.1.4'

loop_
_geom_angle_atom_site_label_1
_geom_angle_atom_site_label_2
_geom_angle_atom_site_label_3
_geom_angle
C1 N C4 114.5(2)
C1 N H1 122.8
C4 N H1 122.8
C8 O2 H2 109.5
C14 O3 C18 117.7(2)
C15 O4 H4 109.5
O1 C1 N 124.4(2)
O1 C1 C2 127.4(2)
N C1 C2 108.20(19)
C11 C2 C1 121.2(2)
C11 C2 C3 131.1(2)
C1 C2 C3 107.6(2)
C2 C3 C5 115.6(2)
C2 C3 C4 103.3(2)
C5 C3 C4 111.6(2)
C2 C3 H3 108.7
C5 C3 H3 108.7
C4 C3 H3 108.7
N C4 C3 104.2(2)
N C4 H4A 110.9
C3 C4 H4A 110.9
N C4 H4B 110.9
C3 C4 H4B 110.9
H4A C4 H4B 108.9
C6 C5 C10 117.5(2)
C6 C5 C3 124.0(2)
C10 C5 C3 118.4(2)
C5 C6 C7 121.5(2)
C5 C6 H6 119.2
C7 C6 H6 119.2
C8 C7 C6 119.4(2)
C8 C7 H7 120.3
C6 C7 H7 120.3
C9 C8 C7 119.8(2)
C9 C8 O2 117.7(2)
C7 C8 O2 122.5(2)
C8 C9 C10 120.4(2)
C8 C9 H9 119.8
C10 C9 H9 119.8
C9 C10 C5 121.3(2)
C9 C10 H10 119.4
C5 C10 H10 119.4
C2 C11 C12 130.9(2)
C2 C11 H11 114.6
C12 C11 H11 114.6
C17 C12 C13 117.9(2)
C17 C12 C11 118.1(2)
C13 C12 C11 124.0(2)
C14 C13 C12 121.0(2)
C14 C13 H13 119.5
C12 C13 H13 119.5
O3 C14 C13 125.6(2)
O3 C14 C15 114.4(2)
C13 C14 C15 120.0(2)
O4 C15 C16 118.4(2)
O4 C15 C14 122.0(2)
C16 C15 C14 119.5(2)
C15 C16 C17 120.6(2)
C15 C16 H16 119.7
C17 C16 H16 119.7
C16 C17 C12 120.9(2)
C16 C17 H17 119.5
C12 C17 H17 119.5
O3 C18 H18A 109.5
O3 C18 H18B 109.5
H18A C18 H18B 109.5
O3 C18 H18C 109.5
H18A C18 H18C 109.5
H18B C18 H18C 109.5

loop_
_geom_bond_atom_site_label_1
_geom_bond_atom_site_label_2
_geom_bond_distance
N C1 1.323(3)
N C4 1.444(3)
N H1 0.8600
O1 C1 1.245(2)
O2 C8 1.375(3)
O2 H2 0.8200
O3 C14 1.367(3)
O3 C18 1.417(3)
O4 C15 1.364(3)
O4 H4 0.8200
C1 C2 1.479(3)
C2 C11 1.338(3)
C2 C3 1.504(3)
C3 C5 1.521(3)
C3 C4 1.542(3)
C3 H3 0.9800
C4 H4A 0.9700
C4 H4B 0.9700
C5 C6 1.375(3)
C5 C10 1.389(3)
C6 C7 1.392(3)
C6 H6 0.9300
C7 C8 1.372(3)
C7 H7 0.9300
C8 C9 1.369(3)
C9 C10 1.371(3)
C9 H9 0.9300
C10 H10 0.9300
C11 C12 1.458(3)
C11 H11 0.9300
C12 C17 1.384(3)
C12 C13 1.400(3)
C13 C14 1.371(3)
C13 H13 0.9300
C14 C15 1.389(3)
C15 C16 1.369(3)
C16 C17 1.379(3)
C16 H16 0.9300
C17 H17 0.9300
C18 H18A 0.9600
C18 H18B 0.9600
C18 H18C 0.9600

loop_
_geom_hbond_atom_site_label_D
_geom_hbond_atom_site_label_H
_geom_hbond_atom_site_label_A
_geom_hbond_site_symmetry_A
_geom_hbond_distance_DH
_geom_hbond_distance_HA
_geom_hbond_distance_DA
_geom_hbond_angle_DHA
N H1 O1 3_566 0.86 2.09 2.948(2) 172.0
O2 H2 O1 2 0.82 1.95 2.675(2) 146.7
O4 H4 O2 3_665 0.82 2.00 2.721(2) 146.5

loop_
_geom_torsion_atom_site_label_1
_geom_torsion_atom_site_label_2
_geom_torsion_atom_site_label_3
_geom_torsion_atom_site_label_4
_geom_torsion
C4 N C1 O1 174.6(2)
C4 N C1 C2 -5.3(3)
O1 C1 C2 C11 -7.4(4)
N C1 C2 C11 172.5(2)
O1 C1 C2 C3 175.2(2)
N C1 C2 C3 -4.9(2)
C11 C2 C3 C5 72.8(3)
C1 C2 C3 C5 -110.1(2)
C11 C2 C3 C4 -165.1(2)
C1 C2 C3 C4 12.0(2)
C1 N C4 C3 12.9(3)
C2 C3 C4 N -14.5(2)
C5 C3 C4 N 110.3(2)
C2 C3 C5 C6 7.3(3)
C4 C3 C5 C6 -110.3(2)
C2 C3 C5 C10 -173.59(19)
C4 C3 C5 C10 68.8(2)
C10 C5 C6 C7 -0.9(3)
C3 C5 C6 C7 178.2(2)
C5 C6 C7 C8 -0.3(3)
C6 C7 C8 C9 1.4(4)
C6 C7 C8 O2 -179.7(2)
C7 C8 C9 C10 -1.2(4)
O2 C8 C9 C10 179.8(2)
C8 C9 C10 C5 0.0(4)
C6 C5 C10 C9 1.0(3)
C3 C5 C10 C9 -178.1(2)
C1 C2 C11 C12 -175.0(2)
C3 C2 C11 C12 1.8(4)
C2 C11 C12 C17 170.9(2)
C2 C11 C12 C13 -8.2(4)
C17 C12 C13 C14 -0.9(4)
C11 C12 C13 C14 178.3(2)
C18 O3 C14 C13 -0.1(4)
C18 O3 C14 C15 179.8(2)
C12 C13 C14 O3 179.0(2)
C12 C13 C14 C15 -0.8(4)
O3 C14 C15 O4 0.8(4)
C13 C14 C15 O4 -179.3(2)
O3 C14 C15 C16 -177.9(2)
C13 C14 C15 C16 2.0(4)
O4 C15 C16 C17 179.8(2)
C14 C15 C16 C17 -1.5(4)
C15 C16 C17 C12 -0.3(4)
C13 C12 C17 C16 1.4(4)
C11 C12 C17 C16 -177.8(2)
